data_1559025
loop_
_publ_author_name
'Eberson, Lennart'
'Calvert, Jane L.'
'Hartshorn, Michael P.'
'Robinson, Ward T.'

_publ_section_title
;
 Photochemical Nitration by Tetranitromethane. XI. Isolation and X-Ray
 Structural Analysis of an Anomalous cis-1-Nitro/2-trinitromethyl Adduct
 from 1,4,5,8-Tetramethylnaphthalene
;
_journal_name_full 'Acta Chemica Scandinavica'
_journal_page_first 1025
_journal_page_last 1034
_journal_paper_doi 10.3891/acta.chem.scand.47-1025
_journal_volume 47
_journal_year 1993
_chemical_formula_sum 'C15 H16 N4 O8'
_chemical_formula_weight 380.32
_chemical_name_common
;
1,4,5,8-tetramethyl-r-l-nitro-c-2-trinitromethyl-1,2-dihydronaphthalene
;
_space_group_IT_number 2
_space_group_name_Hall '-P 1'
_space_group_name_H-M_alt 'P -1'
_symmetry_cell_setting triclinic
_symmetry_Int_Tables_number 2
_symmetry_space_group_name_Hall '-P 1'
_symmetry_space_group_name_H-M 'P -1'
_cell_angle_alpha 83.74(5)
_cell_angle_beta 86.12(5)
_cell_angle_gamma 75.70(4)
_cell_formula_units_Z 2
_cell_length_a 6.4040(3)
_cell_length_b 9.553(5)
_cell_length_c 14.08(1)
_cell_volume 829.0(8)
_diffrn_ambient_temperature 183
_diffrn_radiation_probe x-ray
_diffrn_radiation_type MoK\a
_diffrn_radiation_wavelength 0.71069
_exptl_absorpt_coefficient_mu 0.126
_exptl_crystal_density_diffrn 1.523
_refine_ls_number_reflns 575
_refine_ls_R_factor_gt 0.037
_refine_ls_wR_factor_gt 0.085
_cod_data_source_file Acta-Chem-Scand-1993-47-1025.cif
_cod_data_source_block 1
_cod_depositor_comments
;
Atomic coordinates y and z in the paper for N(3)
are identical to those of N(1), obviously in error :
N(1) N    .2283(3)   .0913(2)   .8280(1)   .026(1)
N(3) N    .2837(3)   .0913(2)   .8280(1)   .026(1)
;
_cod_original_cell_volume 829.1(8)
_cod_database_code 1559025

loop_
_space_group_symop_id
_space_group_symop_operation_xyz
1 x,y,z
2 -x,-y,-z

loop_
_atom_site_label
_atom_site_type_symbol
_atom_site_thermal_displace_type
_atom_site_fract_x
_atom_site_fract_y
_atom_site_fract_z
_atom_site_occupancy
_atom_site_U_iso_or_equiv
_atom_site_calc_flag
_atom_site_refinement_flags
_atom_site_disorder_assembly
_atom_site_disorder_group
O11 O Uiso 0.3592(3) -0.0066(2) 0.87020(10) 1.000 0.0380(10) . . . .
O12 O Uiso 0.0593(3) 0.0766(2) 0.79950(10) 1.000 0.0330(10) . . . .
O21 O Uiso -0.1346(3) 0.1419(2) 0.62620(10) 1.000 0.0490(10) . . . .
O22 O Uiso -0.1393(3) 0.3585(2) 0.66400(10) 1.000 0.0440(10) . . . .
O41 O Uiso 0.4057(4) 0.2885(2) 0.49570(10) 1.000 0.0500(10) . . . .
O42 O Uiso 0.0587(4) 0.3542(2) 0.47800(10) 1.000 0.057(2) . . . .
N1 N Uiso 0.2283(3) 0.0913(2) 0.82800(10) 1.000 0.0260(10) . . . .
N2 N Uiso -0.0501(3) 0.2399(3) 0.63930(10) 1.000 0.0350(10) . . . .
N3 N Uiso 0.2837(3) 0.0913(2) 0.82800(10) 1.000 0.0260(10) . . . .
N4 N Uiso 0.2192(4) 0.2953(2) 0.5220(2) 1.000 0.038(2) . . . .
C1 C Uiso 0.2762(4) 0.2419(2) 0.8061(2) 1.000 0.0210(10) . . . .
C2 C Uiso 0.3217(4) 0.2648(2) 0.6949(2) 1.000 0.0220(10) . . . .
C3 C Uiso 0.3309(4) 0.4211(3) 0.6725(2) 1.000 0.0260(10) . . . .
C4 C Uiso 0.2112(4) 0.5292(3) 0.7186(2) 1.000 0.0230(10) . . . .
C5 C Uiso 0.0507(4) 0.5006(2) 0.7947(2) 1.000 0.0200(10) . . . .
C6 C Uiso -0.1294(4) 0.6102(2) 0.8200(2) 1.000 0.0230(10) . . . .
C7 C Uiso -0.2578(4) 0.5783(3) 0.8990(2) 1.000 0.0260(10) . . . .
C8 C Uiso -0.2082(4) 0.4469(3) 0.9531(2) 1.000 0.0250(10) . . . .
C9 C Uiso -0.0369(4) 0.3336(2) 0.9272(2) 1.000 0.0210(10) . . . .
C10 C Uiso 0.0870(3) 0.3591(2) 0.8437(2) 1.000 0.0190(10) . . . .
C11 C Uiso 0.4818(4) 0.2395(3) 0.8547(2) 1.000 0.0300(10) . . . .
C12 C Uiso 0.1920(4) 0.2160(3) 0.6216(2) 1.000 0.0260(10) . . . .
C13 C Uiso 0.2615(4) 0.6768(3) 0.7008(2) 1.000 0.035(2) . . . .
C14 C Uiso -0.2015(4) 0.7575(3) 0.7642(2) 1.000 0.0320(10) . . . .
C15 C Uiso 0.0013(4) 0.1944(3) 0.9933(2) 1.000 0.031(2) . . . .
O31 O Uiso 0.2408(3) 0.0237(2) 0.52380(10) 1.000 0.0490(10) . . . .
O32 O Uiso 0.3946(3) -0.0228(2) 0.66040(10) 1.000 0.0370(10) . . . .

loop_
_atom_type_symbol
_atom_type_description
_atom_type_scat_dispersion_real
_atom_type_scat_dispersion_imag
_atom_type_scat_source
C C 0.0033 0.0016 ' International Tables Vol C Tables 4.2.6.8 and 6.1.1.4'
N N 0.0061 0.0033 ' International Tables Vol C Tables 4.2.6.8 and 6.1.1.4'
O O 0.0106 0.0060 ' International Tables Vol C Tables 4.2.6.8 and 6.1.1.4'

loop_
_geom_angle_atom_site_label_1
_geom_angle_atom_site_label_2
_geom_angle_atom_site_label_3
_geom_angle
_geom_angle_site_symmetry_1
_geom_angle_site_symmetry_2
_geom_angle_site_symmetry_3
_geom_angle_publ_flag
N1 O11 N3 16.24(15) . . . yes
N1 O12 N3 4.63(11) . . . yes
O11 N1 O12 123.7(2) . . . yes
O11 N1 N3 58.0(4) . . . yes
O11 N1 C1 119.5(2) . . . yes
O12 N1 N3 159.2(4) . . . yes
O12 N1 C1 116.81(19) . . . yes
N3 N1 C1 65.4(4) . . . yes
O21 N2 O22 127.2(2) . . . yes
O21 N2 C12 118.5(2) . . . yes
O22 N2 C12 114.3(2) . . . yes
O11 N3 O12 108.26(19) . . . yes
O11 N3 N1 105.8(4) . . . yes
O11 N3 C1 144.9(2) . . . yes
O12 N3 N1 16.2(3) . . . yes
O12 N3 C1 104.16(18) . . . yes
N1 N3 C1 101.6(5) . . . yes
O41 N4 O42 127.3(3) . . . yes
O41 N4 C12 114.0(2) . . . yes
O42 N4 C12 118.7(2) . . . yes
N1 C1 N3 13.06(12) . . . yes
N1 C1 C2 107.18(17) . . . yes
N1 C1 C10 110.0(2) . . . yes
N1 C1 C11 107.97(19) . . . yes
N3 C1 C2 106.29(18) . . . yes
N3 C1 C10 120.9(2) . . . yes
N3 C1 C11 96.34(19) . . . yes
C2 C1 C10 113.4(2) . . . no
C2 C1 C11 107.8(2) . . . no
C10 C1 C11 110.4(2) . . . no
C1 C2 C3 106.5(2) . . . no
C1 C2 C12 122.8(2) . . . no
C3 C2 C12 112.0(2) . . . no
C2 C3 C4 123.8(3) . . . no
C3 C4 C5 120.2(2) . . . no
C3 C4 C13 118.6(3) . . . no
C5 C4 C13 120.8(2) . . . no
C4 C5 C6 121.6(2) . . . no
C4 C5 C10 117.9(2) . . . no
C6 C5 C10 120.5(2) . . . no
C5 C6 C7 117.7(2) . . . no
C5 C6 C14 124.9(2) . . . no
C7 C6 C14 117.4(2) . . . no
C6 C7 C8 121.7(2) . . . no
C7 C8 C9 121.9(3) . . . no
C8 C9 C10 117.6(2) . . . no
C8 C9 C15 116.6(2) . . . no
C10 C9 C15 125.7(2) . . . no
C1 C10 C5 117.3(2) . . . no
C1 C10 C9 122.7(2) . . . no
C5 C10 C9 119.9(2) . . . no
N2 C12 N4 104.7(2) . . . yes
N2 C12 C2 118.3(2) . . . yes
N4 C12 C2 110.3(2) . . . yes

loop_
_geom_bond_atom_site_label_1
_geom_bond_atom_site_label_2
_geom_bond_distance
_geom_bond_site_symmetry_1
_geom_bond_site_symmetry_2
_geom_bond_publ_flag
O11 N1 1.220(3) . . yes
O11 N3 1.075(3) . . yes
O12 N1 1.224(3) . . yes
O12 N3 1.561(3) . . yes
O21 N2 1.227(3) . . yes
O22 N2 1.213(3) . . yes
O41 N4 1.214(4) . . yes
O42 N4 1.217(4) . . yes
N1 N3 0.355(3) . . yes
N1 C1 1.539(3) . . yes
N2 C12 1.518(4) . . yes
N3 C1 1.428(3) . . yes
N4 C12 1.540(4) . . yes
C1 C2 1.575(4) . . no
C1 C10 1.541(3) . . no
C1 C11 1.519(4) . . no
C2 C3 1.507(4) . . no
C2 C12 1.544(4) . . no
C3 C4 1.328(4) . . no
C4 C5 1.485(4) . . no
C4 C13 1.514(4) . . no
C5 C6 1.408(3) . . no
C5 C10 1.421(3) . . no
C6 C7 1.390(4) . . no
C6 C14 1.516(4) . . no
C7 C8 1.373(4) . . no
C8 C9 1.398(4) . . no
C9 C10 1.406(4) . . no
C9 C15 1.515(4) . . no

loop_
_geom_torsion_atom_site_label_1
_geom_torsion_atom_site_label_2
_geom_torsion_atom_site_label_3
_geom_torsion_atom_site_label_4
_geom_torsion
_geom_torsion_site_symmetry_1
_geom_torsion_site_symmetry_2
_geom_torsion_site_symmetry_3
_geom_torsion_site_symmetry_4
_geom_torsion_publ_flag
N3 O11 N1 O12 155.2(5) . . . . no
N3 O11 N1 C1 -23.2(4) . . . . no
N1 O11 N3 O12 -16.7(3) . . . . no
N1 O11 N3 C1 140.0(6) . . . . no
N3 O12 N1 O11 -87.6(14) . . . . no
N3 O12 N1 C1 90.9(13) . . . . no
N1 O12 N3 O11 83.8(13) . . . . no
N1 O12 N3 C1 -82.7(13) . . . . no
O11 N1 N3 O12 101.2(12) . . . . no
O11 N1 N3 C1 -157.9(3) . . . . no
O12 N1 N3 O11 -101.2(12) . . . . no
O12 N1 N3 C1 101.0(13) . . . . no
C1 N1 N3 O11 157.9(3) . . . . no
C1 N1 N3 O12 -101.0(13) . . . . no
O11 N1 C1 N3 21.5(3) . . . . no
O11 N1 C1 C2 109.6(2) . . . . no
O11 N1 C1 C10 -126.7(2) . . . . no
O11 N1 C1 C11 -6.2(3) . . . . no
O12 N1 C1 N3 -157.0(4) . . . . no
O12 N1 C1 C2 -68.9(2) . . . . no
O12 N1 C1 C10 54.8(3) . . . . no
O12 N1 C1 C11 175.26(19) . . . . no
N3 N1 C1 C2 88.1(4) . . . . no
N3 N1 C1 C10 -148.3(4) . . . . no
N3 N1 C1 C11 -27.8(4) . . . . no
O21 N2 C12 N4 100.1(2) . . . . no
O21 N2 C12 C2 -136.6(2) . . . . no
O22 N2 C12 N4 -78.7(2) . . . . no
O22 N2 C12 C2 44.6(3) . . . . no
O11 N3 C1 N1 -140.9(6) . . . . no
O11 N3 C1 C2 123.3(3) . . . . no
O11 N3 C1 C10 -105.7(4) . . . . no
O11 N3 C1 C11 12.7(4) . . . . no
O12 N3 C1 N1 16.4(3) . . . . no
O12 N3 C1 C2 -79.5(2) . . . . no
O12 N3 C1 C10 51.6(3) . . . . no
O12 N3 C1 C11 169.93(17) . . . . no
N1 N3 C1 C2 -95.9(4) . . . . no
N1 N3 C1 C10 35.2(4) . . . . no
N1 N3 C1 C11 153.5(4) . . . . no
O41 N4 C12 N2 179.6(2) . . . . no
O41 N4 C12 C2 51.3(3) . . . . no
O42 N4 C12 N2 -1.8(3) . . . . no
O42 N4 C12 C2 -130.1(2) . . . . no
N1 C1 C2 C3 170.6(2) . . . . no
N1 C1 C2 C12 39.7(3) . . . . no
N3 C1 C2 C3 -175.8(2) . . . . no
N3 C1 C2 C12 53.3(3) . . . . no
C10 C1 C2 C3 49.1(3) . . . . no
C10 C1 C2 C12 -81.9(2) . . . . no
C11 C1 C2 C3 -73.4(2) . . . . no
C11 C1 C2 C12 155.7(2) . . . . no
N1 C1 C10 C5 -151.2(2) . . . . no
N1 C1 C10 C9 33.8(3) . . . . no
N3 C1 C10 C5 -159.1(2) . . . . no
N3 C1 C10 C9 25.8(4) . . . . no
C2 C1 C10 C5 -31.2(3) . . . . no
C2 C1 C10 C9 153.8(2) . . . . no
C11 C1 C10 C5 89.8(3) . . . . no
C11 C1 C10 C9 -85.3(3) . . . . no
C1 C2 C3 C4 -34.2(4) . . . . no
C12 C2 C3 C4 102.6(3) . . . . no
C1 C2 C12 N2 40.9(3) . . . . no
C1 C2 C12 N4 161.32(19) . . . . no
C3 C2 C12 N2 -87.7(3) . . . . no
C3 C2 C12 N4 32.7(3) . . . . no
C2 C3 C4 C5 -2.5(4) . . . . no
C2 C3 C4 C13 169.9(3) . . . . no
C3 C4 C5 C6 -155.9(3) . . . . no
C3 C4 C5 C10 25.8(4) . . . . no
C13 C4 C5 C6 31.9(4) . . . . no
C13 C4 C5 C10 -146.4(3) . . . . no
C4 C5 C6 C7 -172.9(3) . . . . no
C4 C5 C6 C14 10.8(4) . . . . no
C10 C5 C6 C7 5.4(4) . . . . no
C10 C5 C6 C14 -170.9(2) . . . . no
C4 C5 C10 C1 -6.8(3) . . . . no
C4 C5 C10 C9 168.4(2) . . . . no
C6 C5 C10 C1 174.8(2) . . . . no
C6 C5 C10 C9 -10.0(4) . . . . no
C5 C6 C7 C8 2.3(4) . . . . no
C14 C6 C7 C8 178.8(3) . . . . no
C6 C7 C8 C9 -5.6(4) . . . . no
C7 C8 C9 C10 0.9(4) . . . . no
C7 C8 C9 C15 179.8(3) . . . . no
C8 C9 C10 C1 -178.4(2) . . . . no
C8 C9 C10 C5 6.7(4) . . . . no
C15 C9 C10 C1 2.9(4) . . . . no
C15 C9 C10 C5 -172.0(2) . . . . no
